data_7708932
loop_
_publ_author_name
'Cong, Zhenzhong'
'Zhu, Mingchang'
'Zhang, Ying'
'Yao, Wei'
'Kosinova, Marina'
'Fedin, Vladimir P.'
'Wu, Shuangyan'
'Gao, Enjun'

_publ_section_title
;
 Three novel metal-organic frameworks with different coordination modes
 for trace detection of anthrax biomarkers.
;
_journal_issue 1
_journal_name_full 'Dalton transactions (Cambridge, England : 2003)'
_journal_page_first 250
_journal_page_last 256
_journal_paper_doi 10.1039/d1dt03760a
_journal_volume 51
_journal_year 2021
_chemical_formula_moiety '0.5(C96 H80 Cd12 O80), 4(H2 O), 1.33(O)'
_chemical_formula_sum 'C48 H56 Cd6 O50'
_chemical_formula_weight 2107.32
_space_group_crystal_system monoclinic
_space_group_IT_number 15
_space_group_name_Hall '-C 2yc'
_space_group_name_H-M_alt 'C 1 2/c 1'
_atom_sites_solution_hydrogens mixed
_audit_creation_date 2021-08-06
_audit_creation_method
;
Olex2 1.2
(compiled 2018.05.29 svn.r3508 for OlexSys, GUI svn.r5506)
;
_audit_update_record
;
2021-08-06 deposited with the CCDC.	2021-11-25 downloaded from the CCDC.
;
_cell_angle_alpha 90
_cell_angle_beta 113.959(3)
_cell_angle_gamma 90
_cell_formula_units_Z 2
_cell_length_a 18.184(2)
_cell_length_b 13.6565(13)
_cell_length_c 14.5002(15)
_cell_measurement_reflns_used 5508
_cell_measurement_temperature 296(2)
_cell_measurement_theta_max 24.65
_cell_measurement_theta_min 2.45
_cell_volume 3290.6(6)
_computing_molecular_graphics 'Olex2 (Dolomanov et al., 2009)'
_computing_publication_material 'Olex2 (Dolomanov et al., 2009)'
_computing_structure_refinement 'ShelXL (Sheldrick, 2015)'
_computing_structure_solution 'SHELXT 2014/5 (Sheldrick, 2014)'
_diffrn_ambient_temperature 296.15
_diffrn_measured_fraction_theta_full 0.992
_diffrn_measured_fraction_theta_max 0.992
_diffrn_measurement_device_type CCD
_diffrn_radiation_type MoK\a
_diffrn_radiation_wavelength 0.71073
_diffrn_reflns_av_R_equivalents 0.0690
_diffrn_reflns_av_unetI/netI 0.0571
_diffrn_reflns_Laue_measured_fraction_full 0.992
_diffrn_reflns_Laue_measured_fraction_max 0.992
_diffrn_reflns_limit_h_max 20
_diffrn_reflns_limit_h_min -21
_diffrn_reflns_limit_k_max 13
_diffrn_reflns_limit_k_min -16
_diffrn_reflns_limit_l_max 17
_diffrn_reflns_limit_l_min -15
_diffrn_reflns_number 18273
_diffrn_reflns_point_group_measured_fraction_full 0.992
_diffrn_reflns_point_group_measured_fraction_max 0.992
_diffrn_reflns_theta_full 25.032
_diffrn_reflns_theta_max 25.032
_diffrn_reflns_theta_min 2.760
_exptl_absorpt_coefficient_mu 2.023
_exptl_absorpt_correction_T_max 0.669
_exptl_absorpt_correction_T_min 0.662
_exptl_absorpt_correction_type multi-scan
_exptl_absorpt_process_details sadabs
_exptl_crystal_colour colorless
_exptl_crystal_density_diffrn 2.127
_exptl_crystal_description Block
_exptl_crystal_F_000 2064
_exptl_crystal_size_max 0.2
_exptl_crystal_size_mid 0.2
_exptl_crystal_size_min 0.2
_refine_diff_density_max 1.045
_refine_diff_density_min -0.603
_refine_diff_density_rms 0.148
_refine_ls_extinction_method none
_refine_ls_goodness_of_fit_ref 1.094
_refine_ls_hydrogen_treatment constr
_refine_ls_matrix_type full
_refine_ls_number_parameters 233
_refine_ls_number_reflns 2888
_refine_ls_number_restraints 0
_refine_ls_restrained_S_all 1.094
_refine_ls_R_factor_all 0.0609
_refine_ls_R_factor_gt 0.0388
_refine_ls_shift/su_max 0.001
_refine_ls_shift/su_mean 0.000
_refine_ls_structure_factor_coef Fsqd
_refine_ls_weighting_details 'w=1/[\s^2^(Fo^2^)+(0.0443P)^2^+10.5455P] where P=(Fo^2^+2Fc^2^)/3'
_refine_ls_weighting_scheme calc
_refine_ls_wR_factor_gt 0.0892
_refine_ls_wR_factor_ref 0.0997
_reflns_Friedel_coverage 0.000
_reflns_number_gt 2228
_reflns_number_total 2888
_reflns_threshold_expression 'I > 2\s(I)'
_cod_data_source_file d1dt03760a2.cif
_cod_data_source_block 1_a
_cod_depositor_comments 'Adding full bibliography for 7708932--7708934.cif.'
_cod_database_code 7708932
_shelx_shelxl_version_number 2017/1
_shelx_space_group_comment
;
The symmetry employed for this shelxl refinement is uniquely defined
by the following loop, which should always be used as a source of
symmetry information in preference to the above space-group names.
They are only intended as comments.
;
_shelx_estimated_absorpt_t_max 0.688
_shelx_estimated_absorpt_t_min 0.688
_olex2_refinement_description
;
1. Fixed Uiso
 At 1.2 times of:
  All C(H) groups
 At 1.5 times of:
  All O(H,H) groups
2. Others
 Fixed Sof: O1(0.33333)
3.a Free rotating group:
 O12(H12A,H12B)
3.b Rotating group:
 O8(H8A,H8B), O9(H9A,H9B), O10(H10A,H10B)
3.c Aromatic/amide H refined with riding coordinates:
 C3(H3), C5(H5), C7(H7), C10(H10)
;
_olex2_submission_special_instructions 'No special instructions were received'

loop_
_space_group_symop_operation_xyz
'x, y, z'
'-x, y, -z+1/2'
'x+1/2, y+1/2, z'
'-x+1/2, y+1/2, -z+1/2'
'-x, -y, -z'
'x, -y, z-1/2'
'-x+1/2, -y+1/2, -z'
'x+1/2, -y+1/2, z-1/2'

loop_
_atom_site_label
_atom_site_type_symbol
_atom_site_fract_x
_atom_site_fract_y
_atom_site_fract_z
_atom_site_U_iso_or_equiv
_atom_site_adp_type
_atom_site_occupancy
_atom_site_site_symmetry_order
_atom_site_calc_flag
_atom_site_refinement_flags_posn
_atom_site_refinement_flags_adp
_atom_site_refinement_flags_occupancy
_atom_site_disorder_assembly
_atom_site_disorder_group
C1 C 0.6706(4) 0.5758(4) 0.5731(5) 0.0246(14) Uani 1 1 d . . . . .
C2 C 0.5905(3) 0.5915(4) 0.4865(4) 0.0209(13) Uani 1 1 d . . . . .
C3 C 0.5561(3) 0.6830(4) 0.4695(4) 0.0205(13) Uani 1 1 d . . . . .
H3 H 0.582622 0.734500 0.511938 0.025 Uiso 1 1 calc R . . . .
C4 C 0.4824(3) 0.6995(4) 0.3900(4) 0.0182(13) Uani 1 1 d . . . . .
C5 C 0.4429(3) 0.6222(4) 0.3273(4) 0.0209(13) Uani 1 1 d . . . . .
H5 H 0.393096 0.631906 0.274073 0.025 Uiso 1 1 calc R . . . .
C6 C 0.4783(3) 0.5308(4) 0.3448(4) 0.0201(13) Uani 1 1 d . . . . .
C7 C 0.5515(3) 0.5134(4) 0.4228(4) 0.0205(13) Uani 1 1 d . . . . .
H7 H 0.574493 0.451306 0.433161 0.025 Uiso 1 1 calc R . . . .
C8 C 0.4486(4) 0.8007(4) 0.3686(4) 0.0198(13) Uani 1 1 d . . . . .
C9 C 0.4692(3) 0.3731(4) 0.2680(4) 0.0202(13) Uani 1 1 d . . . . .
C10 C 0.4390(3) 0.2851(4) 0.2848(4) 0.0189(13) Uani 1 1 d . . . . .
H10 H 0.397991 0.284965 0.307492 0.023 Uiso 1 1 calc R . . . .
C11 C 0.4698(3) 0.1965(4) 0.2677(4) 0.0169(12) Uani 1 1 d . . . . .
C12 C 0.4290(3) 0.1048(4) 0.2810(4) 0.0186(13) Uani 1 1 d . . . . .
Cd1 Cd 0.500000 1.000000 0.500000 0.0245(2) Uani 1 2 d S T P . .
Cd2 Cd 0.31942(3) -0.06096(3) 0.22550(3) 0.02238(16) Uani 1 1 d . . . . .
O0AA O 0.7010(2) 0.6459(3) 0.6339(3) 0.0266(10) Uani 1 1 d . . . . .
O2 O 0.7068(3) 0.4964(3) 0.5829(3) 0.0393(12) Uani 1 1 d . . . . .
O3 O 0.4965(2) 0.8714(3) 0.3978(3) 0.0262(10) Uani 1 1 d . . . . .
O4 O 0.3737(3) 0.8091(3) 0.3217(3) 0.0309(10) Uani 1 1 d . . . . .
O5 O 0.4335(2) 0.4584(3) 0.2790(3) 0.0248(10) Uani 1 1 d . . . . .
O6 O 0.4032(3) 0.0462(3) 0.2068(3) 0.0317(11) Uani 1 1 d . . . . .
O7 O 0.4191(3) 0.0905(3) 0.3600(3) 0.0306(10) Uani 1 1 d . . . . .
O8 O 0.2560(3) -0.0160(4) 0.3295(4) 0.0534(14) Uani 1 1 d . . . . .
H8A H 0.204345 -0.046052 0.312522 0.080 Uiso 1 1 d GR . . . .
H8B H 0.240505 0.051516 0.324114 0.080 Uiso 1 1 d GR . . . .
O9 O 0.3530(3) -0.1517(3) 0.1046(3) 0.0378(11) Uani 1 1 d . . . . .
H9A H 0.348656 -0.216756 0.110801 0.057 Uiso 1 1 d GR . . . .
H9B H 0.405287 -0.144897 0.116757 0.057 Uiso 1 1 d GR . . . .
O10 O 0.6070(3) 1.0628(3) 0.4826(3) 0.0487(14) Uani 1 1 d . . . . .
H10A H 0.598803 1.071937 0.415545 0.073 Uiso 1 1 d GR . . . .
H10B H 0.656011 1.055201 0.542990 0.073 Uiso 1 1 d GR . . . .
O12 O 0.7578(3) 0.8308(4) 0.6034(4) 0.0478(13) Uani 1 1 d . . . . .
H12A H 0.729960 0.847550 0.542660 0.072 Uiso 1 1 d G . . . .
H12B H 0.727033 0.793045 0.618383 0.072 Uiso 1 1 d G . . . .
O1 O 0.2053(10) -0.1463(11) 0.4238(12) 0.060(4) Uiso 0.3333 1 d . . . . .

loop_
_atom_site_aniso_label
_atom_site_aniso_U_11
_atom_site_aniso_U_22
_atom_site_aniso_U_33
_atom_site_aniso_U_23
_atom_site_aniso_U_13
_atom_site_aniso_U_12
C1 0.015(3) 0.028(4) 0.032(4) 0.003(3) 0.010(3) -0.001(3)
C2 0.017(3) 0.024(3) 0.021(3) 0.002(3) 0.007(3) 0.000(3)
C3 0.019(3) 0.018(3) 0.024(3) -0.002(2) 0.008(3) -0.003(3)
C4 0.016(3) 0.017(3) 0.023(3) 0.000(2) 0.010(3) 0.000(2)
C5 0.020(3) 0.018(3) 0.020(3) 0.002(3) 0.002(3) 0.005(3)
C6 0.021(3) 0.013(3) 0.026(3) -0.007(3) 0.008(3) -0.004(3)
C7 0.021(3) 0.016(3) 0.025(3) 0.001(3) 0.010(3) -0.003(3)
C8 0.024(4) 0.019(3) 0.018(3) -0.002(3) 0.011(3) 0.001(3)
C9 0.018(3) 0.014(3) 0.026(3) -0.005(3) 0.006(3) 0.005(3)
C10 0.019(3) 0.017(3) 0.021(3) 0.001(2) 0.008(3) 0.001(3)
C11 0.019(3) 0.014(3) 0.015(3) 0.002(2) 0.004(2) 0.000(2)
C12 0.017(3) 0.015(3) 0.022(3) 0.001(3) 0.006(3) 0.005(2)
Cd1 0.0333(4) 0.0180(4) 0.0211(3) -0.0023(3) 0.0098(3) -0.0010(3)
Cd2 0.0177(3) 0.0187(3) 0.0259(3) 0.00154(18) 0.0039(2) -0.00180(18)
O0AA 0.020(2) 0.027(2) 0.028(2) -0.0019(19) 0.0037(19) -0.0018(19)
O2 0.028(3) 0.023(3) 0.048(3) -0.001(2) -0.003(2) 0.014(2)
O3 0.030(2) 0.015(2) 0.033(2) -0.0065(18) 0.012(2) -0.002(2)
O4 0.026(3) 0.020(2) 0.042(3) 0.0057(19) 0.008(2) 0.0074(19)
O5 0.020(2) 0.014(2) 0.036(2) -0.0053(18) 0.0062(19) 0.0025(17)
O6 0.038(3) 0.022(2) 0.034(3) -0.005(2) 0.015(2) -0.013(2)
O7 0.043(3) 0.027(2) 0.028(2) 0.0070(19) 0.021(2) 0.003(2)
O8 0.041(3) 0.050(3) 0.076(4) -0.024(3) 0.030(3) -0.002(3)
O9 0.038(3) 0.034(3) 0.051(3) -0.013(2) 0.028(2) -0.008(2)
O10 0.045(3) 0.073(4) 0.028(3) -0.003(3) 0.015(2) -0.013(3)
O12 0.055(3) 0.036(3) 0.053(3) 0.004(2) 0.022(3) -0.003(3)

loop_
_atom_type_symbol
_atom_type_description
_atom_type_scat_dispersion_real
_atom_type_scat_dispersion_imag
_atom_type_scat_source
C C 0.0033 0.0016 'International Tables Vol C Tables 4.2.6.8 and 6.1.1.4'
H H 0.0000 0.0000 'International Tables Vol C Tables 4.2.6.8 and 6.1.1.4'
Cd Cd -0.8075 1.2024 'International Tables Vol C Tables 4.2.6.8 and 6.1.1.4'
O O 0.0106 0.0060 'International Tables Vol C Tables 4.2.6.8 and 6.1.1.4'

loop_
_geom_angle_atom_site_label_1
_geom_angle_atom_site_label_2
_geom_angle_atom_site_label_3
_geom_angle
_geom_angle_site_symmetry_1
_geom_angle_site_symmetry_3
_geom_angle_publ_flag
C2 C1 Cd2 175.5(4) . 8_556 ?
O0AA C1 C2 118.4(5) . . ?
O0AA C1 Cd2 58.7(3) . 8_556 ?
O2 C1 C2 120.5(5) . . ?
O2 C1 Cd2 62.4(3) . 8_556 ?
O2 C1 O0AA 121.1(5) . . ?
C3 C2 C1 119.7(5) . . ?
C3 C2 C7 120.1(5) . . ?
C7 C2 C1 120.1(5) . . ?
C2 C3 H3 119.6 . . ?
C2 C3 C4 120.9(5) . . ?
C4 C3 H3 119.6 . . ?
C3 C4 C5 119.3(5) . . ?
C3 C4 C8 120.1(5) . . ?
C5 C4 C8 120.5(5) . . ?
C4 C5 H5 120.4 . . ?
C6 C5 C4 119.3(5) . . ?
C6 C5 H5 120.4 . . ?
C5 C6 O5 114.8(5) . . ?
C7 C6 C5 122.1(5) . . ?
C7 C6 O5 123.0(5) . . ?
C2 C7 H7 120.9 . . ?
C6 C7 C2 118.3(5) . . ?
C6 C7 H7 120.9 . . ?
O3 C8 C4 118.1(5) . . ?
O3 C8 O4 124.4(5) . . ?
O4 C8 C4 117.5(5) . . ?
C10 C9 C9 119.7(3) . 2_655 ?
O5 C9 C9 121.7(3) . 2_655 ?
O5 C9 C10 118.4(5) . . ?
C9 C10 H10 119.8 . . ?
C9 C10 C11 120.4(5) . . ?
C11 C10 H10 119.8 . . ?
C10 C11 C12 116.4(5) . . ?
C11 C11 C10 119.9(3) 2_655 . ?
C11 C11 C12 123.5(3) 2_655 . ?
O6 C12 C11 116.6(5) . . ?
O7 C12 C11 120.7(5) . . ?
O7 C12 O6 122.7(5) . . ?
O3 Cd1 O3 180.0 5_676 . ?
O3 Cd1 O7 90.07(14) 5_676 5_666 ?
O3 Cd1 O7 89.93(14) . 5_666 ?
O3 Cd1 O7 89.93(14) 5_676 1_565 ?
O3 Cd1 O7 90.07(14) . 1_565 ?
O7 Cd1 O7 180.0 1_565 5_666 ?
O10 Cd1 O3 88.95(16) . 5_676 ?
O10 Cd1 O3 91.06(16) . . ?
O10 Cd1 O3 88.94(16) 5_676 . ?
O10 Cd1 O3 91.05(16) 5_676 5_676 ?
O10 Cd1 O7 91.81(16) . 5_666 ?
O10 Cd1 O7 88.19(16) 5_676 5_666 ?
O10 Cd1 O7 91.81(16) 5_676 1_565 ?
O10 Cd1 O7 88.19(16) . 1_565 ?
O10 Cd1 O10 180.0 . 5_676 ?
O0AA Cd2 C1 27.71(16) 8_455 8_455 ?
O0AA Cd2 O2 55.00(14) 8_455 8_455 ?
O0AA Cd2 O9 77.20(15) 8_455 . ?
O2 Cd2 C1 27.30(15) 8_455 8_455 ?
O2 Cd2 O9 86.69(16) 8_455 . ?
O4 Cd2 C1 119.46(17) 1_545 8_455 ?
O4 Cd2 O0AA 91.85(15) 1_545 8_455 ?
O4 Cd2 O2 146.71(15) 1_545 8_455 ?
O4 Cd2 O8 90.81(18) 1_545 . ?
O4 Cd2 O9 82.40(15) 1_545 . ?
O6 Cd2 C1 117.30(17) . 8_455 ?
O6 Cd2 O0AA 141.71(15) . 8_455 ?
O6 Cd2 O2 92.33(16) . 8_455 ?
O6 Cd2 O4 116.93(16) . 1_545 ?
O6 Cd2 O8 117.01(17) . . ?
O6 Cd2 O9 81.99(15) . . ?
O8 Cd2 C1 87.42(18) . 8_455 ?
O8 Cd2 O0AA 85.07(16) . 8_455 ?
O8 Cd2 O2 89.29(18) . 8_455 ?
O8 Cd2 O9 160.74(16) . . ?
O9 Cd2 C1 80.41(16) . 8_455 ?
C1 O0AA Cd2 93.5(3) . 8_556 ?
C1 O2 Cd2 90.3(4) . 8_556 ?
C8 O3 Cd1 130.2(4) . . ?
C8 O4 Cd2 121.3(4) . 1_565 ?
C9 O5 C6 120.8(4) . . ?
C12 O6 Cd2 110.5(4) . . ?
C12 O7 Cd1 127.7(4) . 1_545 ?
Cd2 O8 H8A 114.4 . . ?
Cd2 O8 H8B 114.1 . . ?
H8A O8 H8B 99.5 . . ?
Cd2 O9 H9A 112.0 . . ?
Cd2 O9 H9B 111.3 . . ?
H9A O9 H9B 102.2 . . ?
Cd1 O10 H10A 113.1 . . ?
Cd1 O10 H10B 112.4 . . ?
H10A O10 H10B 131.1 . . ?
H12A O12 H12B 104.5 . . ?

loop_
_geom_bond_atom_site_label_1
_geom_bond_atom_site_label_2
_geom_bond_distance
_geom_bond_site_symmetry_2
_geom_bond_publ_flag
C1 C2 1.503(8) . ?
C1 Cd2 2.718(6) 8_556 ?
C1 O0AA 1.266(7) . ?
C1 O2 1.247(7) . ?
C2 C3 1.374(8) . ?
C2 C7 1.401(8) . ?
C3 H3 0.9300 . ?
C3 C4 1.386(8) . ?
C4 C5 1.388(8) . ?
C4 C8 1.493(8) . ?
C5 H5 0.9300 . ?
C5 C6 1.380(8) . ?
C6 C7 1.373(8) . ?
C6 O5 1.386(7) . ?
C7 H7 0.9300 . ?
C8 O3 1.253(7) . ?
C8 O4 1.256(7) . ?
C9 C9 1.413(11) 2_655 ?
C9 C10 1.384(8) . ?
C9 O5 1.373(6) . ?
C10 H10 0.9300 . ?
C10 C11 1.397(7) . ?
C11 C11 1.390(11) 2_655 ?
C11 C12 1.506(8) . ?
C12 O6 1.268(7) . ?
C12 O7 1.245(7) . ?
Cd1 O3 2.282(4) 5_676 ?
Cd1 O3 2.282(4) . ?
Cd1 O7 2.321(4) 1_565 ?
Cd1 O7 2.321(4) 5_666 ?
Cd1 O10 2.232(5) . ?
Cd1 O10 2.232(5) 5_676 ?
Cd2 O0AA 2.328(4) 8_455 ?
Cd2 O2 2.410(4) 8_455 ?
Cd2 O4 2.225(4) 1_545 ?
Cd2 O6 2.207(4) . ?
Cd2 O8 2.322(5) . ?
Cd2 O9 2.419(4) . ?
O8 H8A 0.9608 . ?
O8 H8B 0.9586 . ?
O9 H9A 0.9000 . ?
O9 H9B 0.8987 . ?
O10 H10A 0.9310 . ?
O10 H10B 0.9680 . ?
O12 H12A 0.8499 . ?
O12 H12B 0.8511 . ?

loop_
_geom_torsion_atom_site_label_1
_geom_torsion_atom_site_label_2
_geom_torsion_atom_site_label_3
_geom_torsion_atom_site_label_4
_geom_torsion
_geom_torsion_site_symmetry_1
_geom_torsion_site_symmetry_2
_geom_torsion_site_symmetry_3
_geom_torsion_site_symmetry_4
_geom_torsion_publ_flag
C1 C2 C3 C4 179.8(5) . . . . ?
C1 C2 C7 C6 179.8(5) . . . . ?
C2 C1 O0AA Cd2 -176.0(5) . . . 8_556 ?
C2 C1 O2 Cd2 176.0(5) . . . 8_556 ?
C2 C3 C4 C5 0.4(8) . . . . ?
C2 C3 C4 C8 -175.9(5) . . . . ?
C3 C2 C7 C6 -0.7(8) . . . . ?
C3 C4 C5 C6 -0.7(8) . . . . ?
C3 C4 C8 O3 24.1(8) . . . . ?
C3 C4 C8 O4 -156.4(5) . . . . ?
C4 C5 C6 C7 0.3(9) . . . . ?
C4 C5 C6 O5 179.1(5) . . . . ?
C4 C8 O3 Cd1 -123.6(5) . . . . ?
C4 C8 O4 Cd2 -151.9(4) . . . 1_565 ?
C5 C4 C8 O3 -152.1(5) . . . . ?
C5 C4 C8 O4 27.4(8) . . . . ?
C5 C6 C7 C2 0.4(9) . . . . ?
C5 C6 O5 C9 161.1(5) . . . . ?
C7 C2 C3 C4 0.4(9) . . . . ?
C7 C6 O5 C9 -20.1(8) . . . . ?
C8 C4 C5 C6 175.6(5) . . . . ?
C9 C9 C10 C11 1.0(10) 2_655 . . . ?
C9 C9 O5 C6 -61.8(9) 2_655 . . . ?
C9 C10 C11 C11 -1.0(9) . . . 2_655 ?
C9 C10 C11 C12 -175.8(5) . . . . ?
C10 C9 O5 C6 123.7(6) . . . . ?
C10 C11 C12 O6 125.2(6) . . . . ?
C10 C11 C12 O7 -52.3(7) . . . . ?
C11 C11 C12 O6 -49.4(9) 2_655 . . . ?
C11 C11 C12 O7 133.1(7) 2_655 . . . ?
C11 C12 O6 Cd2 -165.2(4) . . . . ?
C11 C12 O7 Cd1 -96.1(5) . . . 1_545 ?
O0AA C1 C2 C3 6.3(8) . . . . ?
O0AA C1 C2 C7 -174.3(5) . . . . ?
O0AA C1 O2 Cd2 -2.2(6) . . . 8_556 ?
O2 C1 C2 C3 -172.0(6) . . . . ?
O2 C1 C2 C7 7.4(9) . . . . ?
O2 C1 O0AA Cd2 2.3(6) . . . 8_556 ?
O3 C8 O4 Cd2 27.5(8) . . . 1_565 ?
O4 C8 O3 Cd1 56.9(8) . . . . ?
O5 C6 C7 C2 -178.3(5) . . . . ?
O5 C9 C10 C11 175.6(5) . . . . ?
O6 C12 O7 Cd1 86.6(7) . . . 1_545 ?
O7 C12 O6 Cd2 12.2(7) . . . . ?
